data_2019766
loop_
_publ_author_name
'Wang, Lei'
'Zhang, Man'
'Jin, Ying-Ying'
'Lu, Qing'
'Fang, Qi'

_publ_section_title
;
 Three 1-phenylindolin-2-one derivatives displaying different molecular
 dipole moments and different crystallographic symmetries
;
_journal_coeditor_code YO3001
_journal_issue 1
_journal_name_full 'Acta Crystallographica Section C'
_journal_page_first
;
;
_journal_paper_doi 10.1107/S2053229614026874
_journal_volume 71
_journal_year 2015
_chemical_formula_iupac 'C14 H11 N O'
_chemical_formula_moiety 'C14 H11 N O'
_chemical_formula_sum 'C14 H11 N O'
_chemical_formula_weight 209.24
_chemical_name_systematic
;
1-Phenylindolin-2-one
;
_space_group_IT_number 61
_symmetry_cell_setting orthorhombic
_symmetry_space_group_name_Hall '-P 2ac 2ab'
_symmetry_space_group_name_H-M 'P b c a'
_atom_sites_solution_hydrogens difmap
_atom_sites_solution_primary direct
_atom_sites_solution_secondary difmap
_audit_creation_method SHELXL-97
_cell_angle_alpha 90.00
_cell_angle_beta 90.00
_cell_angle_gamma 90.00
_cell_formula_units_Z 8
_cell_length_a 13.4478(2)
_cell_length_b 7.94580(10)
_cell_length_c 19.7535(3)
_cell_measurement_reflns_used 9992
_cell_measurement_temperature 130(2)
_cell_measurement_theta_max 30.62
_cell_measurement_theta_min 3.03
_cell_volume 2110.73(5)
_computing_cell_refinement
;
SAINT (Bruker, 2005)
;
_computing_data_collection
;
APEX2 (Bruker, 2005)
;
_computing_data_reduction
;
SAINT (Bruker, 2005)
;
_computing_molecular_graphics
;
SHELXTL (Sheldrick, 2008)
;
_computing_publication_material
;
SHELXTL (Sheldrick, 2008), <i>PLATON</i> (Spek, 2009) and
<i>Mercury</i> (Macrae <i>et al.</i>, 2006)
;
_computing_structure_refinement
;
SHELXL97 (Sheldrick, 2008)
;
_computing_structure_solution
;
SHELXS97 (Sheldrick, 2008)
;
_diffrn_ambient_temperature 130(2)
_diffrn_detector_area_resol_mean 8.3
_diffrn_measured_fraction_theta_full 0.980
_diffrn_measured_fraction_theta_max 0.980
_diffrn_measurement_device_type 'Bruker APEXII CCD'
_diffrn_measurement_method '\f and \w scans'
_diffrn_radiation_monochromator graphite
_diffrn_radiation_source 'fine-focus sealed tube'
_diffrn_radiation_type MoK\a
_diffrn_radiation_wavelength 0.71073
_diffrn_reflns_av_R_equivalents 0.0289
_diffrn_reflns_av_sigmaI/netI 0.0185
_diffrn_reflns_limit_h_max 19
_diffrn_reflns_limit_h_min -19
_diffrn_reflns_limit_k_max 11
_diffrn_reflns_limit_k_min -8
_diffrn_reflns_limit_l_max 27
_diffrn_reflns_limit_l_min -25
_diffrn_reflns_number 28368
_diffrn_reflns_theta_full 30.62
_diffrn_reflns_theta_max 30.62
_diffrn_reflns_theta_min 2.06
_exptl_absorpt_coefficient_mu 0.083
_exptl_absorpt_correction_T_max 0.9827
_exptl_absorpt_correction_T_min 0.9579
_exptl_absorpt_correction_type multi-scan
_exptl_absorpt_process_details
;
(APEX2; Bruker, 2005)
;
_exptl_crystal_colour colourless
_exptl_crystal_density_diffrn 1.317
_exptl_crystal_density_method 'not measured'
_exptl_crystal_description prism
_exptl_crystal_F_000 880
_exptl_crystal_size_max 0.52
_exptl_crystal_size_mid 0.43
_exptl_crystal_size_min 0.21
_refine_diff_density_max 0.396
_refine_diff_density_min -0.224
_refine_ls_extinction_coef 0.0058(13)
_refine_ls_extinction_expression Fc^*^=kFc[1+0.001xFc^2^\l^3^/sin(2\q)]^-1/4^
_refine_ls_extinction_method
;
SHELXL97 (Sheldrick, 2008)
;
_refine_ls_goodness_of_fit_ref 1.049
_refine_ls_hydrogen_treatment refall
_refine_ls_matrix_type full
_refine_ls_number_parameters 190
_refine_ls_number_reflns 3189
_refine_ls_number_restraints 0
_refine_ls_restrained_S_all 1.049
_refine_ls_R_factor_all 0.0460
_refine_ls_R_factor_gt 0.0416
_refine_ls_shift/su_max 0.000
_refine_ls_shift/su_mean 0.000
_refine_ls_structure_factor_coef Fsqd
_refine_ls_weighting_details 'calc w=1/[\s^2^(Fo^2^)+(0.0783P)^2^+0.3192P] where P=(Fo^2^+2Fc^2^)/3'
_refine_ls_weighting_scheme calc
_refine_ls_wR_factor_gt 0.1161
_refine_ls_wR_factor_ref 0.1214
_reflns_number_gt 2826
_reflns_number_total 3189
_reflns_threshold_expression I>2sigma(I)
_cod_data_source_file yo3001sup1.cif
_cod_data_source_block I
_cod_database_code 2019766
_cod_database_fobs_code 2019766

loop_
_symmetry_equiv_pos_as_xyz
'x, y, z'
'x+1/2, -y+1/2, -z'
'-x, y+1/2, -z+1/2'
'-x+1/2, -y, z+1/2'
'-x, -y, -z'
'-x-1/2, y-1/2, z'
'x, -y-1/2, z-1/2'
'x-1/2, y, -z-1/2'

loop_
_atom_site_type_symbol
_atom_site_label
_atom_site_fract_x
_atom_site_fract_y
_atom_site_fract_z
_atom_site_U_iso_or_equiv
_atom_site_adp_type
_atom_site_calc_flag
_atom_site_occupancy
_atom_site_symmetry_multiplicity
O O1 0.41852(5) 0.03620(8) 0.40114(3) 0.02930(17) Uani d 1 1
N N1 0.38192(5) 0.32024(8) 0.40425(3) 0.02164(16) Uani d 1 1
C C5 0.35867(7) 0.64126(12) 0.56937(5) 0.0288(2) Uani d 1 1
C C4 0.37667(7) 0.46870(11) 0.57634(4) 0.02603(19) Uani d 1 1
C C3 0.38318(6) 0.37082(10) 0.51854(4) 0.02061(17) Uani d 1 1
C C8 0.37146(6) 0.44470(10) 0.45488(4) 0.02007(17) Uani d 1 1
C C9 0.37295(6) 0.35261(11) 0.33347(4) 0.02423(18) Uani d 1 1
C C14 0.45018(8) 0.31109(13) 0.28977(5) 0.0324(2) Uani d 1 1
C C13 0.44158(10) 0.35112(15) 0.22139(5) 0.0425(3) Uani d 1 1
C C12 0.35751(11) 0.43120(15) 0.19736(5) 0.0477(3) Uani d 1 1
C C7 0.35551(6) 0.61577(10) 0.44682(4) 0.02468(18) Uani d 1 1
C C6 0.34926(6) 0.71285(11) 0.50560(5) 0.02786(19) Uani d 1 1
C C1 0.40344(6) 0.16541(10) 0.43270(4) 0.02159(17) Uani d 1 1
C C2 0.40227(6) 0.18683(10) 0.50925(4) 0.02169(17) Uani d 1 1
C C10 0.28729(8) 0.42958(13) 0.30941(5) 0.0340(2) Uani d 1 1
C C11 0.28029(11) 0.46979(15) 0.24097(6) 0.0469(3) Uani d 1 1
H H4 0.3856(10) 0.4195(18) 0.6211(7) 0.036(3) Uiso d 1 1
H H7 0.3492(11) 0.6695(19) 0.4004(7) 0.043(4) Uiso d 1 1
H H6 0.3375(10) 0.8340(18) 0.5010(7) 0.038(3) Uiso d 1 1
H H5 0.3525(10) 0.7164(18) 0.6102(7) 0.037(3) Uiso d 1 1
H H14 0.5085(10) 0.2546(18) 0.3082(7) 0.039(3) Uiso d 1 1
H H13 0.4981(12) 0.323(2) 0.1920(9) 0.059(4) Uiso d 1 1
H H12 0.3515(12) 0.463(2) 0.1477(9) 0.055(4) Uiso d 1 1
H H11 0.2188(13) 0.525(2) 0.2242(9) 0.064(5) Uiso d 1 1
H H10 0.2319(12) 0.4564(18) 0.3404(8) 0.048(4) Uiso d 1 1
H H2A 0.4653(9) 0.1472(17) 0.5272(6) 0.031(3) Uiso d 1 1
H H2B 0.3487(9) 0.1183(17) 0.5279(6) 0.030(3) Uiso d 1 1

loop_
_atom_site_aniso_label
_atom_site_aniso_U_11
_atom_site_aniso_U_22
_atom_site_aniso_U_33
_atom_site_aniso_U_12
_atom_site_aniso_U_13
_atom_site_aniso_U_23
O1 0.0390(4) 0.0212(3) 0.0276(3) 0.0046(2) 0.0001(3) -0.0034(2)
N1 0.0271(3) 0.0192(3) 0.0186(3) 0.0021(2) 0.0006(2) 0.0006(2)
C5 0.0271(4) 0.0269(4) 0.0325(4) 0.0009(3) -0.0015(3) -0.0096(3)
C4 0.0267(4) 0.0277(4) 0.0237(4) 0.0010(3) -0.0010(3) -0.0041(3)
C3 0.0199(3) 0.0200(3) 0.0219(4) -0.0002(3) 0.0004(3) -0.0003(3)
C8 0.0198(3) 0.0180(3) 0.0224(4) -0.0006(2) 0.0010(3) -0.0005(3)
C9 0.0315(4) 0.0222(4) 0.0190(4) -0.0009(3) 0.0001(3) 0.0012(3)
C14 0.0350(5) 0.0364(5) 0.0259(4) -0.0023(4) 0.0048(3) -0.0026(3)
C13 0.0590(7) 0.0445(6) 0.0241(4) -0.0093(5) 0.0113(4) -0.0029(4)
C12 0.0836(9) 0.0388(6) 0.0207(4) -0.0035(5) -0.0034(5) 0.0034(4)
C7 0.0252(4) 0.0187(3) 0.0302(4) 0.0004(3) 0.0013(3) 0.0021(3)
C6 0.0245(4) 0.0190(3) 0.0401(5) -0.0001(3) 0.0004(3) -0.0044(3)
C1 0.0228(4) 0.0188(3) 0.0231(4) 0.0009(3) 0.0001(3) 0.0009(3)
C2 0.0250(4) 0.0192(3) 0.0208(3) 0.0014(3) -0.0001(3) 0.0022(3)
C10 0.0418(5) 0.0346(5) 0.0255(4) 0.0090(4) -0.0044(4) 0.0005(3)
C11 0.0705(8) 0.0413(6) 0.0288(5) 0.0136(5) -0.0152(5) 0.0025(4)

loop_
_atom_type_symbol
_atom_type_description
_atom_type_scat_dispersion_real
_atom_type_scat_dispersion_imag
_atom_type_scat_source
C C 0.0033 0.0016 'International Tables Vol C Tables 4.2.6.8 and 6.1.1.4'
H H 0.0000 0.0000 'International Tables Vol C Tables 4.2.6.8 and 6.1.1.4'
N N 0.0061 0.0033 'International Tables Vol C Tables 4.2.6.8 and 6.1.1.4'
O O 0.0106 0.0060 'International Tables Vol C Tables 4.2.6.8 and 6.1.1.4'

loop_
_geom_angle_atom_site_label_1
_geom_angle_atom_site_label_2
_geom_angle_atom_site_label_3
_geom_angle
C1 N1 C8 110.83(7)
C1 N1 C9 125.18(7)
C8 N1 C9 123.98(7)
C6 C5 C4 120.44(8)
C6 C5 H5 118.5(8)
C4 C5 H5 121.1(8)
C3 C4 C5 118.72(8)
C3 C4 H4 121.0(8)
C5 C4 H4 120.2(8)
C4 C3 C8 119.95(8)
C4 C3 C2 131.40(8)
C8 C3 C2 108.65(7)
C7 C8 C3 122.23(7)
C7 C8 N1 128.36(7)
C3 C8 N1 109.37(7)
C10 C9 C14 120.79(8)
C10 C9 N1 119.02(8)
C14 C9 N1 120.18(8)
C9 C14 C13 119.08(10)
C9 C14 H14 118.5(8)
C13 C14 H14 122.4(8)
C12 C13 C14 120.44(10)
C12 C13 H13 122.4(10)
C14 C13 H13 117.1(10)
C13 C12 C11 120.15(9)
C13 C12 H12 120.8(9)
C11 C12 H12 119.1(9)
C8 C7 C6 117.11(8)
C8 C7 H7 122.0(8)
C6 C7 H7 120.9(8)
C5 C6 C7 121.52(8)
C5 C6 H6 120.0(8)
C7 C6 H6 118.4(8)
O1 C1 N1 125.21(8)
O1 C1 C2 127.20(7)
N1 C1 C2 107.58(7)
C3 C2 C1 103.48(6)
C3 C2 H2A 115.0(8)
C1 C2 H2A 108.5(7)
C3 C2 H2B 111.9(8)
C1 C2 H2B 108.7(7)
H2A C2 H2B 109.0(10)
C9 C10 C11 119.32(10)
C9 C10 H10 120.6(9)
C11 C10 H10 120.1(9)
C12 C11 C10 120.19(11)
C12 C11 H11 121.0(10)
C10 C11 H11 118.8(10)

loop_
_geom_bond_atom_site_label_1
_geom_bond_atom_site_label_2
_geom_bond_distance
O1 C1 1.2181(10)
N1 C1 1.3831(10)
N1 C8 1.4134(10)
N1 C9 1.4268(10)
C5 C6 1.3881(14)
C5 C4 1.3992(13)
C5 H5 1.007(14)
C4 C3 1.3842(11)
C4 H4 0.974(14)
C3 C8 1.3967(11)
C3 C2 1.4956(11)
C8 C7 1.3853(11)
C9 C10 1.3882(13)
C9 C14 1.3902(12)
C14 C13 1.3923(14)
C14 H14 0.974(14)
C13 C12 1.3814(19)
C13 H13 0.983(17)
C12 C11 1.3837(19)
C12 H12 1.016(17)
C7 C6 1.3965(12)
C7 H7 1.016(15)
C6 H6 0.979(14)
C1 C2 1.5216(11)
C2 H2A 0.971(13)
C2 H2B 0.975(13)
C10 C11 1.3923(14)
C10 H10 0.988(16)
C11 H11 0.992(18)

loop_
_geom_hbond_atom_site_label_D
_geom_hbond_atom_site_label_H
_geom_hbond_atom_site_label_A
_geom_hbond_site_symmetry_A
_geom_hbond_distance_DH
_geom_hbond_distance_HA
_geom_hbond_distance_DA
_geom_hbond_angle_DHA
C2 H2A O1 5_656 0.971(13) 2.563(13) 3.4760(10) 156.7(10)
C10 H10 O1 6_665 0.988(16) 2.436(16) 3.4148(13) 171.1(12)

loop_
_geom_torsion_atom_site_label_1
_geom_torsion_atom_site_label_2
_geom_torsion_atom_site_label_3
_geom_torsion_atom_site_label_4
_geom_torsion
C6 C5 C4 C3 -1.07(13)
C5 C4 C3 C8 -0.25(12)
C5 C4 C3 C2 179.39(8)
C4 C3 C8 C7 1.53(12)
C2 C3 C8 C7 -178.19(7)
C4 C3 C8 N1 179.59(7)
C2 C3 C8 N1 -0.12(9)
C1 N1 C8 C7 176.08(8)
C9 N1 C8 C7 -2.92(13)
C1 N1 C8 C3 -1.84(9)
C9 N1 C8 C3 179.17(7)
C1 N1 C9 C10 126.50(10)
C8 N1 C9 C10 -54.64(12)
C1 N1 C9 C14 -55.05(12)
C8 N1 C9 C14 123.80(9)
C10 C9 C14 C13 1.41(14)
N1 C9 C14 C13 -177.01(9)
C9 C14 C13 C12 0.09(16)
C14 C13 C12 C11 -1.10(18)
C3 C8 C7 C6 -1.40(12)
N1 C8 C7 C6 -179.07(8)
C4 C5 C6 C7 1.19(14)
C8 C7 C6 C5 0.04(13)
C8 N1 C1 O1 -178.29(8)
C9 N1 C1 O1 0.69(13)
C8 N1 C1 C2 2.96(9)
C9 N1 C1 C2 -178.06(7)
C4 C3 C2 C1 -177.88(8)
C8 C3 C2 C1 1.79(8)
O1 C1 C2 C3 178.42(8)
N1 C1 C2 C3 -2.85(8)
C14 C9 C10 C11 -1.88(15)
N1 C9 C10 C11 176.55(9)
C13 C12 C11 C10 0.62(19)
C9 C10 C11 C12 0.86(18)
